data_4313571
loop_
_publ_author_name
'Yangguang Li'
'Na Hao'
'Ying Lu'
'Enbo Wang'
'Zhenhui Kang'
'Changwen Hu'

_publ_section_title
;
 New Two-Dimensional Metal-Organic Networks Constructed from
 1,2,4,5-Benzenetetracarboxylate and Chelate Ligands
;
_journal_name_full 'Inorganic Chemistry'
_journal_page_first 3119
_journal_page_last 3124
_journal_paper_doi 10.1021/ic026306j
_journal_volume 42
_journal_year 2003
_chemical_formula_sum 'C90 H66 N12 Ni6 O30'
_chemical_formula_weight 2147.81
_chemical_name_systematic
; 
 ? 
;
_space_group_IT_number 14
_symmetry_cell_setting monoclinic
_symmetry_space_group_name_Hall '-P 2ybc'
_symmetry_space_group_name_H-M 'P 1 21/c 1'
_atom_sites_solution_hydrogens geom
_atom_sites_solution_primary direct
_atom_sites_solution_secondary difmap
_audit_creation_method SHELXL-97
_cell_angle_alpha 90.00
_cell_angle_beta 94.91(3)
_cell_angle_gamma 90.00
_cell_formula_units_Z 2
_cell_length_a 10.905(2)
_cell_length_b 18.006(4)
_cell_length_c 20.551(4)
_cell_measurement_reflns_used 15472
_cell_measurement_temperature 293(2)
_cell_measurement_theta_max 27.44
_cell_measurement_theta_min 1.51
_cell_volume 4020.5(14)
_computing_cell_refinement 'RAPID AUTO'
_computing_data_collection 'RAPID AUTO'
_computing_data_reduction 'RAPID AUTO'
_computing_structure_refinement 'SHELXL-97 (Sheldrick, 1997)'
_computing_structure_solution 'SHELXS-97 (Sheldrick, 1990)'
_diffrn_ambient_temperature 293(2)
_diffrn_detector_area_resol_mean 0.01
_diffrn_measured_fraction_theta_full 0.992
_diffrn_measured_fraction_theta_max 0.992
_diffrn_measurement_device_type 'Rigaku R-AXIS RAPID IP'
_diffrn_measurement_method Oscillation
_diffrn_radiation_monochromator graphite
_diffrn_radiation_source 'Rotation anode'
_diffrn_radiation_type MoK\a
_diffrn_radiation_wavelength 0.71073
_diffrn_reflns_av_R_equivalents 0.0529
_diffrn_reflns_av_sigmaI/netI 0.0860
_diffrn_reflns_limit_h_max 14
_diffrn_reflns_limit_h_min -14
_diffrn_reflns_limit_k_max 23
_diffrn_reflns_limit_k_min -23
_diffrn_reflns_limit_l_max 26
_diffrn_reflns_limit_l_min -26
_diffrn_reflns_number 15472
_diffrn_reflns_theta_full 27.44
_diffrn_reflns_theta_max 27.44
_diffrn_reflns_theta_min 1.51
_diffrn_standards_interval_count none
_diffrn_standards_interval_time none
_diffrn_standards_number none
_exptl_absorpt_coefficient_mu 1.478
_exptl_absorpt_correction_T_max 0.750
_exptl_absorpt_correction_T_min 0.611
_exptl_absorpt_correction_type multi-scan
_exptl_absorpt_process_details 'ABSCOR by T.Higashi    8 March, 1995'
_exptl_crystal_colour green
_exptl_crystal_density_diffrn 1.774
_exptl_crystal_density_method 'not measured'
_exptl_crystal_description block
_exptl_crystal_F_000 2196
_exptl_crystal_size_max 0.445
_exptl_crystal_size_mid 0.312
_exptl_crystal_size_min 0.203
_refine_diff_density_max 0.764
_refine_diff_density_min -0.632
_refine_diff_density_rms 0.113
_refine_ls_extinction_method none
_refine_ls_goodness_of_fit_ref 0.930
_refine_ls_hydrogen_treatment mixed
_refine_ls_matrix_type full
_refine_ls_number_parameters 622
_refine_ls_number_reflns 9108
_refine_ls_number_restraints 0
_refine_ls_restrained_S_all 0.930
_refine_ls_R_factor_all 0.0812
_refine_ls_R_factor_gt 0.0469
_refine_ls_shift/su_max 0.000
_refine_ls_shift/su_mean 0.000
_refine_ls_structure_factor_coef Fsqd
_refine_ls_weighting_details 'calc w=1/[\s^2^(Fo^2^)+(0.0500P)^2^+0.0000P] where P=(Fo^2^+2Fc^2^)/3'
_refine_ls_weighting_scheme calc
_refine_ls_wR_factor_gt 0.0993
_refine_ls_wR_factor_ref 0.1086
_reflns_number_gt 6110
_reflns_number_total 9108
_reflns_threshold_expression >2sigma(I)
_cod_data_source_file ic026306jrom20021226_085201.cif
_cod_data_source_block yg2c
_cod_depositor_comments
;
The following automatic conversions were performed:

'_symmetry_cell_setting' value 'Monoclinic' changed to 'monoclinic'
according to the built-in table from CIF Core dictionary named
'cif_core.dic' version 2.4.1 from 2010-06-29.

Automatic conversion script
Id: cif_fix_values 1646 2011-03-28 12:23:43Z adriana 
;
_cod_original_cell_volume 4020.6(14)
_cod_database_code 4313571

loop_
_symmetry_equiv_pos_as_xyz
'x, y, z'
'-x, y+1/2, -z+1/2'
'-x, -y, -z'
'x, -y-1/2, z-1/2'

loop_
_atom_site_label
_atom_site_type_symbol
_atom_site_fract_x
_atom_site_fract_y
_atom_site_fract_z
_atom_site_U_iso_or_equiv
_atom_site_adp_type
_atom_site_occupancy
_atom_site_symmetry_multiplicity
_atom_site_calc_flag
_atom_site_refinement_flags
_atom_site_disorder_assembly
_atom_site_disorder_group
Ni1 Ni 0.66290(4) 0.39488(2) 0.153056(19) 0.01448(11) Uani 1 1 d . . .
Ni2 Ni 0.66971(4) 0.55362(3) 0.180062(19) 0.01487(11) Uani 1 1 d . . .
Ni3 Ni 0.00482(4) 0.07694(2) 0.022086(18) 0.01429(11) Uani 1 1 d . . .
O1 O 0.6421(2) 0.49009(13) 0.09531(9) 0.0145(5) Uani 1 1 d . . .
O2 O 0.6934(2) 0.45720(13) 0.24087(10) 0.0168(5) Uani 1 1 d . . .
O3 O 0.8546(2) 0.53548(13) 0.17276(11) 0.0188(5) Uani 1 1 d . . .
O4 O 0.8452(2) 0.41402(13) 0.14425(10) 0.0173(5) Uani 1 1 d . . .
O5 O 0.9377(2) 0.43112(17) 0.28528(11) 0.0292(6) Uani 1 1 d . . .
O6 O 1.1182(3) 0.44764(17) 0.34077(11) 0.0318(7) Uani 1 1 d . . .
O7 O 1.3981(2) 0.48405(18) 0.04796(11) 0.0334(7) Uani 1 1 d . . .
O8 O 1.2142(2) 0.50319(17) -0.00389(10) 0.0305(7) Uani 1 1 d . . .
O9 O 0.4839(2) 0.53322(13) 0.18310(11) 0.0185(5) Uani 1 1 d . . .
O10 O 0.4837(2) 0.40816(13) 0.17009(10) 0.0182(5) Uani 1 1 d . . .
O11 O 0.0270(2) -0.02623(13) 0.07043(10) 0.0154(5) Uani 1 1 d . . .
O12 O -0.1781(2) 0.05486(14) 0.02819(10) 0.0188(5) Uani 1 1 d . . .
O13 O -0.2688(2) 0.05545(17) -0.11186(11) 0.0303(6) Uani 1 1 d . . .
O14 O -0.4513(3) 0.05996(17) -0.16669(11) 0.0325(7) Uani 1 1 d . . .
O15 O 0.1883(2) 0.06327(13) 0.01013(11) 0.0185(5) Uani 1 1 d . . .
N1 N 0.6365(3) 0.32707(18) 0.07273(15) 0.0258(7) Uani 1 1 d . . .
N2 N 0.6862(3) 0.29317(18) 0.19623(16) 0.0294(7) Uani 1 1 d . . .
N3 N 0.6683(3) 0.63108(17) 0.25449(14) 0.0231(7) Uani 1 1 d . . .
N4 N 0.6719(3) 0.65272(18) 0.12848(14) 0.0237(7) Uani 1 1 d . . .
N5 N 0.0192(3) 0.14065(16) 0.10562(13) 0.0184(6) Uani 1 1 d . . .
N6 N -0.0156(3) 0.18247(17) -0.01705(13) 0.0225(7) Uani 1 1 d . . .
C1 C 0.6075(4) 0.3478(3) 0.01074(18) 0.0343(10) Uani 1 1 d . . .
H1A H 0.5847 0.3970 0.0027 0.041 Uiso 1 1 calc R . .
C2 C 0.6096(5) 0.3005(3) -0.0418(2) 0.0539(14) Uani 1 1 d . . .
H2A H 0.5886 0.3172 -0.0841 0.065 Uiso 1 1 calc R . .
C3 C 0.6432(6) 0.2288(4) -0.0302(3) 0.0690(18) Uani 1 1 d . . .
H3A H 0.6483 0.1962 -0.0650 0.083 Uiso 1 1 calc R . .
C4 C 0.6697(5) 0.2039(3) 0.0331(3) 0.0609(16) Uani 1 1 d . . .
H4A H 0.6905 0.1545 0.0416 0.073 Uiso 1 1 calc R . .
C5 C 0.6644(4) 0.2550(2) 0.0840(2) 0.0356(10) Uani 1 1 d . . .
C6 C 0.6839(4) 0.2356(2) 0.1536(2) 0.0378(10) Uani 1 1 d . . .
C7 C 0.6943(5) 0.1622(3) 0.1760(3) 0.0689(18) Uani 1 1 d . . .
H7A H 0.6952 0.1230 0.1466 0.083 Uiso 1 1 calc R . .
C8 C 0.7030(6) 0.1491(3) 0.2413(4) 0.080(2) Uani 1 1 d . . .
H8A H 0.7076 0.1006 0.2568 0.095 Uiso 1 1 calc R . .
C9 C 0.7049(5) 0.2072(3) 0.2842(3) 0.0664(18) Uani 1 1 d . . .
H9A H 0.7098 0.1984 0.3290 0.080 Uiso 1 1 calc R . .
C10 C 0.6996(5) 0.2801(3) 0.2601(2) 0.0472(12) Uani 1 1 d . . .
H10A H 0.7054 0.3198 0.2891 0.057 Uiso 1 1 calc R . .
C11 C 0.6678(4) 0.6163(2) 0.31813(17) 0.0299(9) Uani 1 1 d . . .
H11A H 0.6802 0.5676 0.3321 0.036 Uiso 1 1 calc R . .
C12 C 0.6495(5) 0.6704(3) 0.3641(2) 0.0416(11) Uani 1 1 d . . .
H12A H 0.6499 0.6582 0.4081 0.050 Uiso 1 1 calc R . .
C13 C 0.6308(4) 0.7427(2) 0.3435(2) 0.0403(11) Uani 1 1 d . . .
H13A H 0.6174 0.7800 0.3733 0.048 Uiso 1 1 calc R . .
C14 C 0.6323(4) 0.7588(2) 0.2780(2) 0.0364(10) Uani 1 1 d . . .
H14A H 0.6196 0.8072 0.2630 0.044 Uiso 1 1 calc R . .
C15 C 0.6530(4) 0.7018(2) 0.23475(18) 0.0251(8) Uani 1 1 d . . .
C16 C 0.6667(4) 0.7149(2) 0.16458(19) 0.0292(9) Uani 1 1 d . . .
C17 C 0.6802(5) 0.7843(3) 0.1373(2) 0.0475(13) Uani 1 1 d . . .
H17A H 0.6748 0.8267 0.1627 0.057 Uiso 1 1 calc R . .
C18 C 0.7016(5) 0.7905(3) 0.0730(2) 0.0541(14) Uani 1 1 d . . .
H18A H 0.7115 0.8369 0.0544 0.065 Uiso 1 1 calc R . .
C19 C 0.7082(5) 0.7268(3) 0.0361(2) 0.0468(12) Uani 1 1 d . . .
H19A H 0.7236 0.7297 -0.0076 0.056 Uiso 1 1 calc R . .
C20 C 0.6918(4) 0.6593(3) 0.06500(19) 0.0363(10) Uani 1 1 d . . .
H20A H 0.6945 0.6165 0.0398 0.044 Uiso 1 1 calc R . .
C21 C 0.0377(4) 0.1161(2) 0.16707(16) 0.0247(8) Uani 1 1 d . . .
H21A H 0.0523 0.0657 0.1740 0.030 Uiso 1 1 calc R . .
C22 C 0.0364(4) 0.1623(2) 0.22095(17) 0.0316(9) Uani 1 1 d . . .
H22A H 0.0488 0.1429 0.2630 0.038 Uiso 1 1 calc R . .
C23 C 0.0164(4) 0.2367(2) 0.21161(19) 0.0371(10) Uani 1 1 d . . .
H23A H 0.0157 0.2689 0.2470 0.045 Uiso 1 1 calc R . .
C24 C -0.0026(4) 0.2631(2) 0.14813(19) 0.0344(10) Uani 1 1 d . . .
H24A H -0.0169 0.3133 0.1403 0.041 Uiso 1 1 calc R . .
C25 C -0.0001(4) 0.2137(2) 0.09633(16) 0.0231(8) Uani 1 1 d . . .
C26 C -0.0180(4) 0.2381(2) 0.02713(17) 0.0251(8) Uani 1 1 d . . .
C27 C -0.0328(5) 0.3113(3) 0.0097(2) 0.0487(13) Uani 1 1 d . . .
H27A H -0.0369 0.3478 0.0413 0.058 Uiso 1 1 calc R . .
C28 C -0.0414(7) 0.3299(3) -0.0563(2) 0.0684(19) Uani 1 1 d . . .
H28A H -0.0496 0.3791 -0.0697 0.082 Uiso 1 1 calc R . .
C29 C -0.0375(6) 0.2737(3) -0.1008(2) 0.0548(15) Uani 1 1 d . . .
H29A H -0.0428 0.2846 -0.1452 0.066 Uiso 1 1 calc R . .
C30 C -0.0257(4) 0.2010(2) -0.08023(18) 0.0366(10) Uani 1 1 d . . .
H30A H -0.0248 0.1635 -0.1114 0.044 Uiso 1 1 calc R . .
C31 C 1.0387(3) 0.46911(18) 0.16616(14) 0.0130(6) Uani 1 1 d . . .
C32 C 1.1100(3) 0.45730(17) 0.22551(14) 0.0136(7) Uani 1 1 d . . .
C33 C 1.2374(3) 0.45766(18) 0.22597(14) 0.0139(7) Uani 1 1 d . . .
H33A H 1.2850 0.4500 0.2651 0.017 Uiso 1 1 calc R . .
C34 C 1.2950(3) 0.46922(18) 0.16940(14) 0.0126(6) Uani 1 1 d . . .
C35 C 1.2237(3) 0.47961(19) 0.10987(14) 0.0154(7) Uani 1 1 d . . .
C36 C 1.0966(3) 0.47954(19) 0.10940(14) 0.0154(7) Uani 1 1 d . . .
H36A H 1.0491 0.4866 0.0701 0.018 Uiso 1 1 calc R . .
C37 C 0.9010(3) 0.4729(2) 0.16164(13) 0.0151(7) Uani 1 1 d . . .
C38 C 1.0498(3) 0.4441(2) 0.28844(14) 0.0178(7) Uani 1 1 d . . .
C39 C 1.2844(3) 0.4895(2) 0.04675(14) 0.0206(8) Uani 1 1 d . . .
C40 C 0.4330(3) 0.4707(2) 0.17375(14) 0.0143(7) Uani 1 1 d . . .
C41 C -0.3719(3) 0.00053(19) 0.00166(14) 0.0153(7) Uani 1 1 d . . .
C42 C -0.4419(3) 0.0232(2) -0.05546(14) 0.0167(7) Uani 1 1 d . . .
C43 C -0.2340(3) -0.0024(2) 0.00611(14) 0.0155(7) Uani 1 1 d . . .
C44 C -0.3824(3) 0.0485(2) -0.11555(15) 0.0186(7) Uani 1 1 d . . .
C45 C -0.4304(3) -0.0218(2) 0.05599(14) 0.0172(7) Uani 1 1 d . . .
H45 H -0.3829 -0.0362 0.0936 0.017 Uiso 1 1 calc R . .

loop_
_atom_site_aniso_label
_atom_site_aniso_U_11
_atom_site_aniso_U_22
_atom_site_aniso_U_33
_atom_site_aniso_U_23
_atom_site_aniso_U_13
_atom_site_aniso_U_12
Ni1 0.0115(2) 0.0143(2) 0.01793(19) -0.00071(17) 0.00302(15) 0.00051(16)
Ni2 0.0121(2) 0.0142(2) 0.01872(19) -0.00056(17) 0.00317(16) 0.00043(16)
Ni3 0.0120(2) 0.0159(2) 0.01530(18) -0.00046(17) 0.00292(15) 0.00091(16)
O1 0.0127(13) 0.0177(13) 0.0132(9) 0.0005(9) 0.0013(8) 0.0013(9)
O2 0.0160(14) 0.0210(14) 0.0134(10) -0.0017(9) 0.0019(9) 0.0014(9)
O3 0.0157(14) 0.0152(14) 0.0257(12) -0.0034(10) 0.0034(10) 0.0016(9)
O4 0.0128(13) 0.0182(13) 0.0211(10) -0.0031(10) 0.0031(9) -0.0013(9)
O5 0.0140(14) 0.054(2) 0.0198(11) 0.0042(12) 0.0053(9) -0.0046(12)
O6 0.0170(15) 0.064(2) 0.0150(10) 0.0016(12) 0.0033(10) -0.0014(13)
O7 0.0120(14) 0.069(2) 0.0201(11) 0.0085(13) 0.0058(10) 0.0049(13)
O8 0.0157(14) 0.063(2) 0.0137(10) 0.0075(12) 0.0039(9) 0.0057(13)
O9 0.0124(13) 0.0165(14) 0.0269(12) -0.0021(10) 0.0043(10) -0.0007(9)
O10 0.0137(13) 0.0175(14) 0.0238(11) -0.0005(10) 0.0040(9) 0.0012(9)
O11 0.0143(13) 0.0192(13) 0.0127(9) -0.0019(9) 0.0025(8) 0.0006(10)
O12 0.0139(13) 0.0210(13) 0.0216(11) -0.0020(10) 0.0022(9) 0.0006(10)
O13 0.0151(15) 0.0552(19) 0.0211(11) 0.0066(12) 0.0046(10) -0.0031(12)
O14 0.0189(15) 0.061(2) 0.0181(11) 0.0116(12) 0.0036(10) 0.0042(13)
O15 0.0131(13) 0.0176(14) 0.0251(11) -0.0029(10) 0.0039(9) 0.0021(10)
N1 0.0189(18) 0.0201(17) 0.0386(16) -0.0071(14) 0.0035(13) -0.0011(13)
N2 0.0206(19) 0.0231(19) 0.0453(18) 0.0093(15) 0.0078(14) 0.0034(13)
N3 0.0193(17) 0.0195(17) 0.0302(14) -0.0050(13) 0.0011(12) -0.0025(12)
N4 0.0191(17) 0.0221(18) 0.0302(15) 0.0020(13) 0.0049(12) 0.0040(12)
N5 0.0174(16) 0.0151(16) 0.0227(13) -0.0005(12) 0.0015(11) 0.0013(11)
N6 0.0227(18) 0.0224(18) 0.0227(14) 0.0082(13) 0.0036(12) 0.0024(13)
C1 0.029(2) 0.041(3) 0.0327(19) -0.0133(19) 0.0041(17) 0.0018(18)
C2 0.046(3) 0.071(4) 0.044(2) -0.033(3) 0.003(2) 0.003(3)
C3 0.061(4) 0.074(4) 0.071(4) -0.051(3) -0.002(3) 0.003(3)
C4 0.049(4) 0.032(3) 0.100(4) -0.040(3) -0.003(3) 0.007(2)
C5 0.016(2) 0.027(2) 0.064(3) -0.015(2) 0.0031(18) -0.0010(16)
C6 0.019(2) 0.019(2) 0.074(3) 0.002(2) 0.001(2) -0.0014(16)
C7 0.061(4) 0.021(3) 0.121(5) 0.016(3) -0.007(4) -0.001(2)
C8 0.075(5) 0.038(4) 0.128(6) 0.044(4) 0.021(4) 0.005(3)
C9 0.060(4) 0.064(4) 0.078(4) 0.048(3) 0.023(3) 0.017(3)
C10 0.040(3) 0.049(3) 0.056(3) 0.021(2) 0.018(2) 0.012(2)
C11 0.032(2) 0.028(2) 0.0298(18) -0.0020(17) 0.0052(16) 0.0012(17)
C12 0.050(3) 0.041(3) 0.033(2) -0.015(2) 0.0029(19) 0.001(2)
C13 0.046(3) 0.033(3) 0.042(2) -0.018(2) 0.006(2) 0.007(2)
C14 0.039(3) 0.025(2) 0.045(2) -0.0107(19) 0.0020(19) 0.0061(18)
C15 0.026(2) 0.016(2) 0.0339(18) -0.0047(15) 0.0005(15) 0.0025(15)
C16 0.030(2) 0.017(2) 0.040(2) 0.0032(16) 0.0022(17) 0.0022(15)
C17 0.071(4) 0.018(2) 0.055(3) -0.003(2) 0.012(2) 0.000(2)
C18 0.072(4) 0.031(3) 0.060(3) 0.014(2) 0.013(3) -0.006(2)
C19 0.059(4) 0.037(3) 0.046(2) 0.016(2) 0.015(2) 0.004(2)
C20 0.045(3) 0.030(2) 0.0341(19) 0.0041(18) 0.0090(18) 0.0018(19)
C21 0.032(2) 0.019(2) 0.0227(16) -0.0003(15) 0.0000(14) 0.0015(16)
C22 0.036(3) 0.035(2) 0.0235(17) -0.0054(17) 0.0013(16) 0.0074(18)
C23 0.044(3) 0.036(3) 0.0311(19) -0.0156(18) 0.0017(18) 0.006(2)
C24 0.043(3) 0.021(2) 0.038(2) -0.0087(18) -0.0011(19) 0.0062(18)
C25 0.023(2) 0.018(2) 0.0277(17) -0.0011(15) -0.0013(15) -0.0004(14)
C26 0.026(2) 0.022(2) 0.0268(17) -0.0009(15) 0.0011(15) 0.0012(15)
C27 0.079(4) 0.020(3) 0.045(2) 0.000(2) -0.003(2) 0.007(2)
C28 0.127(6) 0.024(3) 0.051(3) 0.016(2) -0.007(3) 0.009(3)
C29 0.099(5) 0.034(3) 0.032(2) 0.011(2) 0.005(2) 0.008(3)
C30 0.052(3) 0.033(3) 0.0249(18) 0.0080(17) 0.0048(18) 0.003(2)
C31 0.0118(17) 0.0130(17) 0.0145(13) 0.0015(12) 0.0023(12) 0.0000(12)
C32 0.0114(18) 0.0138(19) 0.0163(14) -0.0031(12) 0.0050(12) -0.0010(11)
C33 0.0123(18) 0.0169(19) 0.0130(13) 0.0005(12) 0.0034(12) 0.0005(12)
C34 0.0105(17) 0.0125(17) 0.0150(13) -0.0038(12) 0.0021(12) -0.0008(12)
C35 0.0150(18) 0.0164(18) 0.0151(14) 0.0003(13) 0.0041(12) 0.0019(13)
C36 0.0146(18) 0.0186(18) 0.0130(13) 0.0007(12) 0.0017(12) 0.0032(13)
C37 0.0145(18) 0.0236(19) 0.0073(12) 0.0033(13) 0.0021(11) 0.0008(14)
C38 0.0155(19) 0.0222(19) 0.0164(14) 0.0033(14) 0.0062(12) 0.0028(14)
C39 0.019(2) 0.031(2) 0.0130(14) -0.0016(14) 0.0065(13) 0.0008(15)
C40 0.0118(18) 0.0204(18) 0.0114(13) -0.0008(13) 0.0049(11) 0.0014(13)
C41 0.0108(17) 0.0199(19) 0.0154(13) -0.0009(13) 0.0027(12) -0.0004(13)
C42 0.0128(18) 0.0210(18) 0.0162(14) 0.0010(13) 0.0013(12) -0.0020(13)
C43 0.0095(17) 0.0245(19) 0.0129(13) 0.0049(14) 0.0032(11) -0.0023(13)
C44 0.0156(19) 0.024(2) 0.0168(14) 0.0019(14) 0.0064(12) 0.0008(14)
C45 0.0132(18) 0.0251(19) 0.0132(13) 0.0013(13) 0.0012(12) 0.0012(14)

loop_
_atom_type_symbol
_atom_type_description
_atom_type_scat_dispersion_real
_atom_type_scat_dispersion_imag
_atom_type_scat_source
C C 0.0033 0.0016 'International Tables Vol C Tables 4.2.6.8 and 6.1.1.4'
H H 0.0000 0.0000 'International Tables Vol C Tables 4.2.6.8 and 6.1.1.4'
N N 0.0061 0.0033 'International Tables Vol C Tables 4.2.6.8 and 6.1.1.4'
O O 0.0106 0.0060 'International Tables Vol C Tables 4.2.6.8 and 6.1.1.4'
Ni Ni 0.3393 1.1124 'International Tables Vol C Tables 4.2.6.8 and 6.1.1.4'

loop_
_geom_angle_atom_site_label_1
_geom_angle_atom_site_label_2
_geom_angle_atom_site_label_3
_geom_angle
_geom_angle_site_symmetry_1
_geom_angle_site_symmetry_3
_geom_angle_publ_flag
O10 Ni1 O4 162.81(10) . . ?
O10 Ni1 N2 96.72(11) . . ?
O4 Ni1 N2 95.96(12) . . ?
O10 Ni1 N1 97.94(11) . . ?
O4 Ni1 N1 95.72(11) . . ?
N2 Ni1 N1 79.61(13) . . ?
O10 Ni1 O1 86.68(9) . . ?
O4 Ni1 O1 82.52(9) . . ?
N2 Ni1 O1 171.06(11) . . ?
N1 Ni1 O1 91.75(11) . . ?
O10 Ni1 O2 82.79(9) . . ?
O4 Ni1 O2 84.44(9) . . ?
N2 Ni1 O2 95.73(12) . . ?
N1 Ni1 O2 175.34(11) . . ?
O1 Ni1 O2 92.90(8) . . ?
O10 Ni1 Ni2 81.98(7) . . ?
O4 Ni1 Ni2 80.90(7) . . ?
N2 Ni1 Ni2 142.91(10) . . ?
N1 Ni1 Ni2 137.43(9) . . ?
O1 Ni1 Ni2 45.69(6) . . ?
O2 Ni1 Ni2 47.21(6) . . ?
O3 Ni2 O9 160.48(10) . . ?
O3 Ni2 N3 103.29(11) . . ?
O9 Ni2 N3 91.61(11) . . ?
O3 Ni2 N4 92.57(11) . . ?
O9 Ni2 N4 102.86(11) . . ?
N3 Ni2 N4 78.44(12) . . ?
O3 Ni2 O1 85.65(9) . . ?
O9 Ni2 O1 81.71(9) . . ?
N3 Ni2 O1 167.76(11) . . ?
N4 Ni2 O1 92.99(10) . . ?
O3 Ni2 O2 81.02(9) . . ?
O9 Ni2 O2 84.72(9) . . ?
N3 Ni2 O2 97.08(10) . . ?
N4 Ni2 O2 171.19(11) . . ?
O1 Ni2 O2 92.53(8) . . ?
O3 Ni2 Ni1 80.77(7) . . ?
O9 Ni2 Ni1 79.75(7) . . ?
N3 Ni2 Ni1 143.16(9) . . ?
N4 Ni2 Ni1 138.37(8) . . ?
O1 Ni2 Ni1 45.75(6) . . ?
O2 Ni2 Ni1 46.78(6) . . ?
O12 Ni3 O15 161.61(10) . . ?
O12 Ni3 N5 93.55(11) . . ?
O15 Ni3 N5 99.28(11) . . ?
O12 Ni3 N6 97.43(11) . . ?
O15 Ni3 N6 97.88(11) . . ?
N5 Ni3 N6 79.07(11) . . ?
O12 Ni3 O11 82.72(10) . . ?
O15 Ni3 O11 82.94(9) . . ?
N5 Ni3 O11 95.76(10) . . ?
N6 Ni3 O11 174.83(10) . . ?
O12 Ni3 O11 83.41(9) . 3 ?
O15 Ni3 O11 85.82(9) . 3 ?
N5 Ni3 O11 170.61(10) . 3 ?
N6 Ni3 O11 92.48(10) . 3 ?
O11 Ni3 O11 92.67(8) . 3 ?
O12 Ni3 Ni3 79.93(7) . 3 ?
O15 Ni3 Ni3 81.85(7) . 3 ?
N5 Ni3 Ni3 141.92(8) . 3 ?
N6 Ni3 Ni3 138.81(8) . 3 ?
O11 Ni3 Ni3 46.34(6) . 3 ?
O11 Ni3 Ni3 46.34(6) 3 3 ?
Ni2 O1 Ni1 88.56(8) . . ?
Ni1 O2 Ni2 86.01(8) . . ?
C37 O3 Ni2 124.3(2) . . ?
C37 O4 Ni1 124.6(2) . . ?
C40 O9 Ni2 125.0(2) . . ?
C40 O10 Ni1 123.4(2) . . ?
Ni3 O11 Ni3 87.33(8) . 3 ?
C43 O12 Ni3 125.4(2) . . ?
C43 O15 Ni3 123.2(2) 3 . ?
C1 N1 C5 117.6(4) . . ?
C1 N1 Ni1 127.2(3) . . ?
C5 N1 Ni1 114.8(3) . . ?
C10 N2 C6 119.8(4) . . ?
C10 N2 Ni1 125.9(3) . . ?
C6 N2 Ni1 114.2(3) . . ?
C11 N3 C15 118.3(3) . . ?
C11 N3 Ni2 126.2(3) . . ?
C15 N3 Ni2 115.1(2) . . ?
C20 N4 C16 118.6(3) . . ?
C20 N4 Ni2 125.4(3) . . ?
C16 N4 Ni2 115.5(2) . . ?
C21 N5 C25 117.8(3) . . ?
C21 N5 Ni3 126.7(2) . . ?
C25 N5 Ni3 115.3(2) . . ?
C30 N6 C26 117.6(3) . . ?
C30 N6 Ni3 127.2(3) . . ?
C26 N6 Ni3 115.3(2) . . ?
N1 C1 C2 123.7(4) . . ?
C3 C2 C1 118.2(5) . . ?
C2 C3 C4 120.3(5) . . ?
C3 C4 C5 118.1(5) . . ?
N1 C5 C4 121.9(5) . . ?
N1 C5 C6 114.1(4) . . ?
C4 C5 C6 124.0(4) . . ?
N2 C6 C7 120.9(5) . . ?
N2 C6 C5 116.1(4) . . ?
C7 C6 C5 123.0(5) . . ?
C8 C7 C6 119.0(6) . . ?
C7 C8 C9 120.1(5) . . ?
C8 C9 C10 119.3(5) . . ?
N2 C10 C9 120.8(5) . . ?
N3 C11 C12 122.8(4) . . ?
C13 C12 C11 118.7(4) . . ?
C14 C13 C12 119.1(4) . . ?
C13 C14 C15 119.0(4) . . ?
N3 C15 C14 122.0(3) . . ?
N3 C15 C16 115.1(3) . . ?
C14 C15 C16 122.8(4) . . ?
N4 C16 C17 121.1(4) . . ?
N4 C16 C15 114.6(3) . . ?
C17 C16 C15 124.2(4) . . ?
C18 C17 C16 120.0(4) . . ?
C17 C18 C19 119.0(4) . . ?
C20 C19 C18 118.9(4) . . ?
N4 C20 C19 122.3(4) . . ?
N5 C21 C22 123.1(4) . . ?
C23 C22 C21 119.2(4) . . ?
C22 C23 C24 118.4(4) . . ?
C23 C24 C25 119.4(4) . . ?
N5 C25 C24 122.1(3) . . ?
N5 C25 C26 115.6(3) . . ?
C24 C25 C26 122.3(3) . . ?
N6 C26 C27 123.0(3) . . ?
N6 C26 C25 114.5(3) . . ?
C27 C26 C25 122.6(4) . . ?
C26 C27 C28 118.9(4) . . ?
C29 C28 C27 118.1(5) . . ?
C28 C29 C30 120.3(4) . . ?
N6 C30 C29 122.2(4) . . ?
C36 C31 C32 119.5(3) . . ?
C36 C31 C37 117.9(3) . . ?
C32 C31 C37 122.5(3) . . ?
C33 C32 C31 118.9(3) . . ?
C33 C32 C38 120.0(3) . . ?
C31 C32 C38 121.0(3) . . ?
C34 C33 C32 121.4(3) . . ?
C33 C34 C35 119.7(3) . . ?
C33 C34 C40 118.5(3) . 1_655 ?
C35 C34 C40 121.8(3) . 1_655 ?
C36 C35 C34 119.0(3) . . ?
C36 C35 C39 120.3(3) . . ?
C34 C35 C39 120.8(3) . . ?
C31 C36 C35 121.5(3) . . ?
O4 C37 O3 127.6(3) . . ?
O4 C37 C31 115.9(3) . . ?
O3 C37 C31 116.3(3) . . ?
O5 C38 O6 124.4(3) . . ?
O5 C38 C32 118.7(3) . . ?
O6 C38 C32 116.9(3) . . ?
O7 C39 O8 124.5(3) . . ?
O7 C39 C35 118.8(3) . . ?
O8 C39 C35 116.8(3) . . ?
O10 C40 O9 128.1(3) . . ?
O10 C40 C34 115.1(3) . 1_455 ?
O9 C40 C34 116.8(3) . 1_455 ?
C45 C41 C42 120.1(3) . . ?
C45 C41 C43 117.8(3) . . ?
C42 C41 C43 122.1(3) . . ?
C45 C42 C41 118.2(3) 3_455 . ?
C45 C42 C44 119.8(3) 3_455 . ?
C41 C42 C44 122.0(3) . . ?
O15 C43 O12 128.0(3) 3 . ?
O15 C43 C41 115.6(3) 3 . ?
O12 C43 C41 116.4(3) . . ?
O13 C44 O14 123.9(3) . . ?
O13 C44 C42 118.4(3) . . ?
O14 C44 C42 117.7(3) . . ?
C41 C45 C42 121.7(3) . 3_455 ?

loop_
_geom_bond_atom_site_label_1
_geom_bond_atom_site_label_2
_geom_bond_distance
_geom_bond_site_symmetry_2
_geom_bond_publ_flag
Ni1 O10 2.028(2) . ?
Ni1 O4 2.041(2) . ?
Ni1 N2 2.041(3) . ?
Ni1 N1 2.054(3) . ?
Ni1 O1 2.086(2) . ?
Ni1 O2 2.127(2) . ?
Ni1 Ni2 2.9115(8) . ?
Ni2 O3 2.060(3) . ?
Ni2 O9 2.066(3) . ?
Ni2 N3 2.071(3) . ?
Ni2 N4 2.077(3) . ?
Ni2 O1 2.084(2) . ?
Ni2 O2 2.142(2) . ?
Ni3 O12 2.048(3) . ?
Ni3 O15 2.052(2) . ?
Ni3 N5 2.059(3) . ?
Ni3 N6 2.068(3) . ?
Ni3 O11 2.111(2) . ?
Ni3 O11 2.111(2) 3 ?
Ni3 Ni3 2.9148(10) 3 ?
O3 C37 1.265(4) . ?
O4 C37 1.258(4) . ?
O5 C38 1.242(4) . ?
O6 C38 1.257(4) . ?
O7 C39 1.241(4) . ?
O8 C39 1.262(4) . ?
O9 C40 1.262(4) . ?
O10 C40 1.260(4) . ?
O11 Ni3 2.111(2) 3 ?
O12 C43 1.263(4) . ?
O13 C44 1.241(4) . ?
O14 C44 1.256(4) . ?
O15 C43 1.261(4) 3 ?
N1 C1 1.339(5) . ?
N1 C5 1.348(5) . ?
N2 C10 1.328(5) . ?
N2 C6 1.355(5) . ?
N3 C11 1.335(5) . ?
N3 C15 1.343(5) . ?
N4 C20 1.346(5) . ?
N4 C16 1.347(5) . ?
N5 C21 1.337(4) . ?
N5 C25 1.343(5) . ?
N6 C30 1.336(4) . ?
N6 C26 1.354(5) . ?
C1 C2 1.377(6) . ?
C2 C3 1.358(8) . ?
C3 C4 1.383(8) . ?
C4 C5 1.399(6) . ?
C5 C6 1.471(6) . ?
C6 C7 1.401(7) . ?
C7 C8 1.357(8) . ?
C8 C9 1.367(9) . ?
C9 C10 1.404(7) . ?
C11 C12 1.383(5) . ?
C12 C13 1.379(6) . ?
C13 C14 1.378(6) . ?
C14 C15 1.388(5) . ?
C15 C16 1.481(5) . ?
C16 C17 1.382(6) . ?
C17 C18 1.365(7) . ?
C18 C19 1.380(7) . ?
C19 C20 1.373(6) . ?
C21 C22 1.386(5) . ?
C22 C23 1.368(6) . ?
C23 C24 1.387(6) . ?
C24 C25 1.389(5) . ?
C25 C26 1.485(5) . ?
C26 C27 1.371(6) . ?
C27 C28 1.391(6) . ?
C28 C29 1.367(7) . ?
C29 C30 1.379(6) . ?
C31 C36 1.386(4) . ?
C31 C32 1.405(4) . ?
C31 C37 1.498(5) . ?
C32 C33 1.389(5) . ?
C32 C38 1.518(4) . ?
C33 C34 1.384(4) . ?
C34 C35 1.404(4) . ?
C34 C40 1.500(5) 1_655 ?
C35 C36 1.386(5) . ?
C35 C39 1.516(4) . ?
C40 C34 1.500(5) 1_455 ?
C41 C45 1.392(4) . ?
C41 C42 1.405(4) . ?
C41 C43 1.500(5) . ?
C42 C45 1.392(5) 3_455 ?
C42 C44 1.514(4) . ?
C43 O15 1.261(4) 3 ?
C45 C42 1.392(5) 3_455 ?
